data_1518277
loop_
_publ_author_name
'Cui, Xin'
'Xu, Xue'
'Jin, Li-Mei'
'Wojtas, Lukasz'
'Zhang, X. Peter'

_publ_section_title
;
 Stereoselective Radical C-H Alkylation with Acceptor/Acceptor-Substituted
 Diazo Reagents via Co(II)-Based Metalloradical Catalysis.
;
_journal_issue 2
_journal_name_full 'Chemical science (Royal Society of Chemistry : 2010)'
_journal_page_first 1219
_journal_page_last 1224
_journal_paper_doi 10.1039/C4SC02610A
_journal_volume 6
_journal_year 2015
_chemical_absolute_configuration ad
_chemical_formula_moiety 'C12 H11 Cl2 F O4 S'
_chemical_formula_sum 'C12 H11 Cl2 F O4 S'
_chemical_formula_weight 341.17
_chemical_name_systematic
;
 ?
;
_space_group_IT_number 19
_symmetry_cell_setting orthorhombic
_symmetry_space_group_name_Hall 'P 2ac 2ab'
_symmetry_space_group_name_H-M 'P 21 21 21'
_atom_sites_solution_hydrogens geom
_atom_sites_solution_primary direct
_atom_sites_solution_secondary difmap
_audit_creation_method SHELXL-97
_cell_angle_alpha 90.00
_cell_angle_beta 90.00
_cell_angle_gamma 90.00
_cell_formula_units_Z 4
_cell_length_a 7.7539(3)
_cell_length_b 8.4364(3)
_cell_length_c 22.2865(6)
_cell_measurement_temperature 228(2)
_cell_volume 1457.87(9)
_computing_cell_refinement 'APEX2 (Bruker, 2010); SAINT (Bruker, 2009)'
_computing_data_collection 'APEX2 (Bruker, 2010)'
_computing_data_reduction 'SAINT (Bruker, 2009);XPREP(Sheldrick,2008)'
_computing_publication_material 'APEX2 (Bruker, 2010)'
_computing_structure_refinement 'SHELXL-97 (Sheldrick, 2008); OLEX2 (2009)'
_computing_structure_solution 'SHELXS-97 (Sheldrick, 2008)'
_diffrn_ambient_temperature 228(2)
_diffrn_measured_fraction_theta_full 0.990
_diffrn_measured_fraction_theta_max 0.990
_diffrn_measurement_device_type 'BRUKER SMART APEXII CCD'
_diffrn_measurement_method 'omega scans'
_diffrn_radiation_monochromator graphite
_diffrn_radiation_source 'fine-focus sealed tube'
_diffrn_radiation_type CuK\a
_diffrn_radiation_wavelength 1.54178
_diffrn_reflns_av_R_equivalents 0.0770
_diffrn_reflns_av_sigmaI/netI 0.0616
_diffrn_reflns_limit_h_max 9
_diffrn_reflns_limit_h_min -9
_diffrn_reflns_limit_k_max 10
_diffrn_reflns_limit_k_min -9
_diffrn_reflns_limit_l_max 26
_diffrn_reflns_limit_l_min -26
_diffrn_reflns_number 17397
_diffrn_reflns_theta_full 68.23
_diffrn_reflns_theta_max 68.23
_diffrn_reflns_theta_min 3.97
_exptl_absorpt_coefficient_mu 5.556
_exptl_absorpt_correction_T_max 0.8970
_exptl_absorpt_correction_T_min 0.4895
_exptl_absorpt_correction_type multi-scan
_exptl_absorpt_process_details 'SADABS; (Sheldrick, 2003)'
_exptl_crystal_colour colorless
_exptl_crystal_density_diffrn 1.554
_exptl_crystal_density_method 'not measured'
_exptl_crystal_description plate
_exptl_crystal_F_000 696
_exptl_crystal_size_max 0.15
_exptl_crystal_size_mid 0.08
_exptl_crystal_size_min 0.02
_refine_diff_density_max 0.322
_refine_diff_density_min -0.300
_refine_diff_density_rms 0.048
_refine_ls_abs_structure_details 'Flack H D (1983), Acta Cryst. A39, 876-881'
_refine_ls_abs_structure_Flack 0.00(2)
_refine_ls_extinction_coef 0.0018(3)
_refine_ls_extinction_expression Fc^*^=kFc[1+0.001xFc^2^\l^3^/sin(2\q)]^-1/4^
_refine_ls_extinction_method SHELXL
_refine_ls_goodness_of_fit_ref 1.052
_refine_ls_hydrogen_treatment constr
_refine_ls_matrix_type full
_refine_ls_number_parameters 183
_refine_ls_number_reflns 2634
_refine_ls_number_restraints 0
_refine_ls_restrained_S_all 1.052
_refine_ls_R_factor_all 0.0507
_refine_ls_R_factor_gt 0.0417
_refine_ls_shift/su_max 0.000
_refine_ls_shift/su_mean 0.000
_refine_ls_structure_factor_coef Fsqd
_refine_ls_weighting_details 'calc w=1/[\s^2^(Fo^2^)+(0.0227P)^2^+0.4814P] where P=(Fo^2^+2Fc^2^)/3'
_refine_ls_weighting_scheme calc
_refine_ls_wR_factor_gt 0.0979
_refine_ls_wR_factor_ref 0.1036
_reflns_number_gt 2272
_reflns_number_total 2634
_reflns_threshold_expression >2sigma(I)
_cod_data_source_file c4sc02610a2.cif
_cod_data_source_block xc_viii_167_1_0m
_cod_depositor_comments 'Adding full bibliography for 1518275--1518277.cif.'
_cod_original_sg_symbol_H-M P212121
_cod_database_code 1518277

loop_
_symmetry_equiv_pos_as_xyz
'x, y, z'
'x+1/2, -y+1/2, -z'
'-x, y+1/2, -z+1/2'
'-x+1/2, -y, z+1/2'

loop_
_atom_site_label
_atom_site_type_symbol
_atom_site_fract_x
_atom_site_fract_y
_atom_site_fract_z
_atom_site_U_iso_or_equiv
_atom_site_adp_type
_atom_site_occupancy
_atom_site_symmetry_multiplicity
_atom_site_calc_flag
_atom_site_refinement_flags
Cl1 Cl 0.82735(15) 0.08278(16) 0.55851(4) 0.0737(4) Uani 1 1 d .
S1 S 0.86391(12) 0.30623(10) 0.23656(3) 0.0450(2) Uani 1 1 d .
Cl2 Cl 0.22493(16) -0.0585(2) 0.45310(6) 0.1030(6) Uani 1 1 d .
O1 O 1.0442(3) 0.3000(4) 0.22401(12) 0.0617(7) Uani 1 1 d .
O2 O 0.7677(4) 0.4400(4) 0.21693(11) 0.0681(8) Uani 1 1 d .
F3 F 0.9945(2) 0.2981(3) 0.34526(8) 0.0473(5) Uani 1 1 d .
O4 O 0.5652(3) 0.4175(3) 0.33264(11) 0.0524(6) Uani 1 1 d .
C1 C 0.5331(5) 0.0187(5) 0.49943(15) 0.0543(10) Uani 1 1 d .
H1 H 0.4852 -0.0053 0.5371 0.065 Uiso 1 1 calc R
C2 C 0.7012(5) 0.0681(5) 0.49391(15) 0.0506(9) Uani 1 1 d .
C3 C 0.7738(5) 0.1033(4) 0.43921(14) 0.0440(8) Uani 1 1 d .
H3 H 0.8894 0.1365 0.4369 0.053 Uiso 1 1 calc R
C4 C 0.6753(4) 0.0894(4) 0.38715(13) 0.0379(7) Uani 1 1 d .
C5 C 0.7585(4) 0.1190(4) 0.32706(14) 0.0387(7) Uani 1 1 d .
H5 H 0.8575 0.0452 0.3247 0.046 Uiso 1 1 calc R
C6 C 0.8340(4) 0.2852(4) 0.31983(13) 0.0383(7) Uani 1 1 d .
C7 C 0.7182(5) 0.4208(4) 0.34042(13) 0.0401(7) Uani 1 1 d .
O8 O 0.8081(4) 0.5350(3) 0.36545(11) 0.0530(6) Uani 1 1 d .
C9 C 0.4380(5) 0.0058(5) 0.44789(17) 0.0573(10) Uani 1 1 d .
C10 C 0.5040(5) 0.0420(5) 0.39214(15) 0.0490(9) Uani 1 1 d .
H10 H 0.4340 0.0347 0.3578 0.059 Uiso 1 1 calc R
C11 C 0.7583(5) 0.1267(5) 0.21669(16) 0.0517(10) Uani 1 1 d .
H11A H 0.6858 0.1417 0.1811 0.062 Uiso 1 1 calc R
H11B H 0.8424 0.0428 0.2085 0.062 Uiso 1 1 calc R
C12 C 0.6486(5) 0.0856(4) 0.27152(13) 0.0495(8) Uani 1 1 d .
H12A H 0.6149 -0.0263 0.2704 0.059 Uiso 1 1 calc R
H12B H 0.5438 0.1506 0.2722 0.059 Uiso 1 1 calc R
C8 C 0.7084(7) 0.6745(5) 0.38151(19) 0.0672(12) Uani 1 1 d .
H8A H 0.6544 0.7179 0.3458 0.101 Uiso 1 1 calc R
H8B H 0.7840 0.7535 0.3991 0.101 Uiso 1 1 calc R
H8C H 0.6201 0.6454 0.4103 0.101 Uiso 1 1 calc R

loop_
_atom_site_aniso_label
_atom_site_aniso_U_11
_atom_site_aniso_U_22
_atom_site_aniso_U_33
_atom_site_aniso_U_23
_atom_site_aniso_U_13
_atom_site_aniso_U_12
Cl1 0.0818(7) 0.1034(9) 0.0359(4) 0.0063(5) -0.0123(5) -0.0160(7)
S1 0.0536(5) 0.0473(4) 0.0340(4) 0.0027(4) 0.0059(4) 0.0003(4)
Cl2 0.0566(6) 0.1845(17) 0.0678(7) 0.0350(9) 0.0037(6) -0.0282(8)
O1 0.0560(16) 0.0741(18) 0.0550(15) -0.0069(15) 0.0160(13) -0.0115(14)
O2 0.100(2) 0.0620(18) 0.0421(13) 0.0104(12) 0.0041(14) 0.0200(16)
F3 0.0429(10) 0.0498(11) 0.0491(10) -0.0001(10) -0.0069(9) -0.0012(9)
O4 0.0497(14) 0.0577(16) 0.0497(13) -0.0008(12) 0.0027(12) 0.0131(12)
C1 0.060(2) 0.066(2) 0.0375(17) 0.0109(17) 0.0091(18) 0.0031(19)
C2 0.062(2) 0.053(2) 0.0371(16) 0.0014(16) -0.0079(17) 0.0018(18)
C3 0.0479(19) 0.045(2) 0.0387(16) 0.0006(15) -0.0038(16) -0.0005(15)
C4 0.0481(18) 0.0300(16) 0.0355(14) 0.0000(13) 0.0018(15) 0.0018(14)
C5 0.0439(18) 0.0396(18) 0.0327(15) -0.0021(13) -0.0015(14) 0.0007(14)
C6 0.0421(18) 0.0396(18) 0.0330(14) -0.0017(13) -0.0041(15) 0.0042(15)
C7 0.054(2) 0.0370(18) 0.0292(14) 0.0017(13) 0.0009(15) 0.0041(15)
O8 0.0709(17) 0.0370(13) 0.0511(13) -0.0065(11) -0.0067(13) 0.0052(11)
C9 0.049(2) 0.073(3) 0.050(2) 0.012(2) 0.0038(19) 0.0004(19)
C10 0.050(2) 0.059(2) 0.0377(16) 0.0037(16) -0.0055(16) 0.0001(17)
C11 0.063(2) 0.057(2) 0.0357(16) -0.0069(15) 0.0033(17) -0.0071(19)
C12 0.059(2) 0.055(2) 0.0344(15) -0.0035(16) 0.0021(17) -0.0116(18)
C8 0.100(3) 0.037(2) 0.064(2) -0.0079(18) 0.003(2) 0.010(2)

loop_
_atom_type_symbol
_atom_type_description
_atom_type_scat_dispersion_real
_atom_type_scat_dispersion_imag
_atom_type_scat_source
C C 0.0181 0.0091 'International Tables Vol C Tables 4.2.6.8 and 6.1.1.4'
H H 0.0000 0.0000 'International Tables Vol C Tables 4.2.6.8 and 6.1.1.4'
O O 0.0492 0.0322 'International Tables Vol C Tables 4.2.6.8 and 6.1.1.4'
F F 0.0727 0.0534 'International Tables Vol C Tables 4.2.6.8 and 6.1.1.4'
S S 0.3331 0.5567 'International Tables Vol C Tables 4.2.6.8 and 6.1.1.4'
Cl Cl 0.3639 0.7018 'International Tables Vol C Tables 4.2.6.8 and 6.1.1.4'

loop_
_geom_angle_atom_site_label_1
_geom_angle_atom_site_label_2
_geom_angle_atom_site_label_3
_geom_angle
O2 S1 O1 118.9(2)
O2 S1 C11 110.97(19)
O1 S1 C11 111.78(18)
O2 S1 C6 108.32(15)
O1 S1 C6 108.13(16)
C11 S1 C6 96.24(16)
C9 C1 C2 117.4(3)
C9 C1 H1 121.3
C2 C1 H1 121.3
C1 C2 C3 122.2(3)
C1 C2 Cl1 118.7(3)
C3 C2 Cl1 119.1(3)
C2 C3 C4 119.7(3)
C2 C3 H3 120.2
C4 C3 H3 120.2
C10 C4 C3 118.7(3)
C10 C4 C5 121.8(3)
C3 C4 C5 119.4(3)
C4 C5 C6 114.2(3)
C4 C5 C12 116.8(3)
C6 C5 C12 107.3(3)
C4 C5 H5 105.9
C6 C5 H5 105.9
C12 C5 H5 105.9
F3 C6 C7 110.5(3)
F3 C6 C5 112.1(3)
C7 C6 C5 115.5(3)
F3 C6 S1 106.8(2)
C7 C6 S1 107.4(2)
C5 C6 S1 103.8(2)
O4 C7 O8 127.1(3)
O4 C7 C6 121.5(3)
O8 C7 C6 111.5(3)
C7 O8 C8 114.6(3)
C1 C9 C10 122.6(4)
C1 C9 Cl2 118.6(3)
C10 C9 Cl2 118.7(3)
C9 C10 C4 119.3(3)
C9 C10 H10 120.3
C4 C10 H10 120.3
C12 C11 S1 104.5(2)
C12 C11 H11A 110.9
S1 C11 H11A 110.9
C12 C11 H11B 110.9
S1 C11 H11B 110.9
H11A C11 H11B 108.9
C11 C12 C5 107.1(3)
C11 C12 H12A 110.3
C5 C12 H12A 110.3
C11 C12 H12B 110.3
C5 C12 H12B 110.3
H12A C12 H12B 108.5
O8 C8 H8A 109.5
O8 C8 H8B 109.5
H8A C8 H8B 109.5
O8 C8 H8C 109.5
H8A C8 H8C 109.5
H8B C8 H8C 109.5

loop_
_geom_bond_atom_site_label_1
_geom_bond_atom_site_label_2
_geom_bond_distance
Cl1 C2 1.745(4)
S1 O2 1.422(3)
S1 O1 1.427(3)
S1 C11 1.778(4)
S1 C6 1.879(3)
Cl2 C9 1.743(4)
F3 C6 1.372(4)
O4 C7 1.199(4)
C1 C9 1.369(5)
C1 C2 1.374(6)
C1 H1 0.9400
C2 C3 1.375(5)
C3 C4 1.394(4)
C3 H3 0.9400
C4 C10 1.392(5)
C4 C5 1.507(4)
C5 C6 1.528(4)
C5 C12 1.529(4)
C5 H5 0.9900
C6 C7 1.525(4)
C7 O8 1.314(4)
O8 C8 1.454(5)
C9 C10 1.378(5)
C10 H10 0.9400
C11 C12 1.529(5)
C11 H11A 0.9800
C11 H11B 0.9800
C12 H12A 0.9800
C12 H12B 0.9800
C8 H8A 0.9700
C8 H8B 0.9700
C8 H8C 0.9700

loop_
_geom_torsion_atom_site_label_1
_geom_torsion_atom_site_label_2
_geom_torsion_atom_site_label_3
_geom_torsion_atom_site_label_4
_geom_torsion
C9 C1 C2 C3 -0.2(6)
C9 C1 C2 Cl1 -179.0(3)
C1 C2 C3 C4 0.2(6)
Cl1 C2 C3 C4 178.9(3)
C2 C3 C4 C10 0.8(5)
C2 C3 C4 C5 -176.5(3)
C10 C4 C5 C6 123.0(3)
C3 C4 C5 C6 -59.8(4)
C10 C4 C5 C12 -3.3(5)
C3 C4 C5 C12 174.0(3)
C4 C5 C6 F3 81.8(3)
C12 C5 C6 F3 -147.1(3)
C4 C5 C6 C7 -46.0(4)
C12 C5 C6 C7 85.0(3)
C4 C5 C6 S1 -163.3(2)
C12 C5 C6 S1 -32.2(3)
O2 S1 C6 F3 -119.6(2)
O1 S1 C6 F3 10.4(3)
C11 S1 C6 F3 125.8(2)
O2 S1 C6 C7 -1.1(3)
O1 S1 C6 C7 129.0(2)
C11 S1 C6 C7 -115.6(3)
O2 S1 C6 C5 121.7(2)
O1 S1 C6 C5 -108.2(2)
C11 S1 C6 C5 7.2(2)
F3 C6 C7 O4 -166.3(3)
C5 C6 C7 O4 -37.6(4)
S1 C6 C7 O4 77.6(4)
F3 C6 C7 O8 14.7(4)
C5 C6 C7 O8 143.4(3)
S1 C6 C7 O8 -101.4(3)
O4 C7 O8 C8 -4.0(5)
C6 C7 O8 C8 174.9(3)
C2 C1 C9 C10 -0.8(7)
C2 C1 C9 Cl2 179.3(3)
C1 C9 C10 C4 1.8(6)
Cl2 C9 C10 C4 -178.3(3)
C3 C4 C10 C9 -1.8(5)
C5 C4 C10 C9 175.5(3)
O2 S1 C11 C12 -92.8(3)
O1 S1 C11 C12 131.9(3)
C6 S1 C11 C12 19.6(3)
S1 C11 C12 C5 -41.8(3)
C4 C5 C12 C11 179.0(3)
C6 C5 C12 C11 49.4(4)
